data_2019182
loop_
_publ_author_name
'Mayo, Dennis H.'
'Peng, Yang'
'Zavalij, Peter'
'Bowen, Kit H.'
'Eichhorn, Bryan W.'

_publ_section_title
;
 Aluminium(III) amidinates formed from reactions of `AlCl' with lithium
 amidinates
;
_journal_coeditor_code KY3026
_journal_issue 10
_journal_name_full 'Acta Crystallographica Section C'
_journal_page_first 1120
_journal_page_last 1123
_journal_paper_doi 10.1107/S0108270113023135
_journal_volume 69
_journal_year 2013
_chemical_formula_iupac '[Al (C19 H27 N2)2 Cl] , 0.675C4 H8 O'
_chemical_formula_moiety 'C38 H54 Al Cl N4, 0.675(C4 H8 O)'
_chemical_formula_sum 'C40.7 H59.4 Al Cl N4 O0.68'
_chemical_formula_weight 677.95
_chemical_name_common 'Amidinate Aluminium Chloride'
_chemical_name_systematic
;
Chloridobis(<i>N</i>,<i>N</i>'-dicyclohexylbenzimidamido)aluminium(III)
tetrahydrofuran 0.675-solvate
;
_space_group_crystal_system monoclinic
_space_group_IT_number 15
_space_group_name_Hall '-C 2yc'
_space_group_name_H-M_alt 'C 1 2/c 1'
_symmetry_cell_setting monoclinic
_symmetry_space_group_name_Hall '-C 2yc'
_symmetry_space_group_name_H-M 'C 1 2/c 1'
_atom_sites_solution_hydrogens geom
_atom_sites_solution_primary direct
_atom_sites_solution_secondary difmap
_audit_creation_method 'SHELXL-2012 & ZCIF'
_cell_angle_alpha 90
_cell_angle_beta 115.396(2)
_cell_angle_gamma 90
_cell_formula_units_Z 4
_cell_length_a 22.042(4)
_cell_length_b 16.007(3)
_cell_length_c 12.852(2)
_cell_measurement_reflns_used 10954
_cell_measurement_temperature 150(2)
_cell_measurement_theta_max 30.4
_cell_measurement_theta_min 2.5
_cell_volume 4096.3(12)
_computing_cell_refinement 'APEX2 (Bruker, 2010)'
_computing_data_collection 'APEX2 (Bruker, 2010)'
_computing_data_reduction 'APEX2 and SAINT (Bruker, 2010)'
_computing_molecular_graphics 'XSHEL (Bruker, 2004)'
_computing_publication_material
;
APEX2 (Bruker, 2010) and SHELXL2012 (Sheldrick, 2012)
;
_computing_structure_refinement 'SHELXL2012 (Sheldrick, 2012)'
_computing_structure_solution 'SHELXS97 (Sheldrick, 2008)'
_diffrn_ambient_temperature 150(2)
_diffrn_detector_area_resol_mean 11.198
_diffrn_measured_fraction_theta_full 1.000
_diffrn_measured_fraction_theta_max 1.000
_diffrn_measurement_device_type 'Bruker SMART APEXII area-detector'
_diffrn_measurement_method '\w and \f scans'
_diffrn_radiation_monochromator graphite
_diffrn_radiation_type MoK\a
_diffrn_radiation_wavelength 0.71073
_diffrn_reflns_av_R_equivalents 0.0233
_diffrn_reflns_limit_h_max 27
_diffrn_reflns_limit_h_min -27
_diffrn_reflns_limit_k_max 19
_diffrn_reflns_limit_k_min -19
_diffrn_reflns_limit_l_max 15
_diffrn_reflns_limit_l_min -15
_diffrn_reflns_number 20863
_diffrn_reflns_theta_full 26.000
_diffrn_reflns_theta_max 25.996
_diffrn_reflns_theta_min 2.046
_exptl_absorpt_coefficient_mu 0.148
_exptl_absorpt_correction_T_max 0.982
_exptl_absorpt_correction_T_min 0.872
_exptl_absorpt_correction_type multi-scan
_exptl_absorpt_process_details '(SADABS; Sheldrick, 2008)'
_exptl_crystal_colour colourless
_exptl_crystal_density_diffrn 1.099
_exptl_crystal_density_method 'not measured'
_exptl_crystal_description plate
_exptl_crystal_F_000 1468
_exptl_crystal_size_max 0.40
_exptl_crystal_size_mid 0.34
_exptl_crystal_size_min 0.12
_refine_diff_density_max 0.275
_refine_diff_density_min -0.251
_refine_ls_extinction_method none
_refine_ls_goodness_of_fit_ref 1.000
_refine_ls_hydrogen_treatment constr
_refine_ls_matrix_type full
_refine_ls_number_parameters 200
_refine_ls_number_reflns 4038
_refine_ls_number_restraints 0
_refine_ls_restrained_S_all 1.000
_refine_ls_R_factor_all 0.0417
_refine_ls_R_factor_gt 0.0373
_refine_ls_shift/su_max 0.001
_refine_ls_shift/su_mean 0.000
_refine_ls_structure_factor_coef Fsqd
_refine_ls_weighting_details 'w = 1/[\s^2^(Fo^2^)+(0.0100P)^2^+6.5800P] where P=(Fo^2^+2Fc^2^)/3'
_refine_ls_weighting_scheme calc
_refine_ls_wR_factor_gt 0.0799
_refine_ls_wR_factor_ref 0.0818
_reflns_number_gt 3577
_reflns_number_total 4038
_reflns_threshold_expression I>2\s(I)
_cod_data_source_file ky3026.cif
_cod_data_source_block AlPhCNCy22Cl
_cod_original_cell_volume 4096.6(12)
_cod_original_sg_symbol_H-M C2/c
_cod_original_formula_sum 'C40.70 H59.40 Al Cl N4 O0.68'
_cod_database_code 2019182
_shelx_space_group_comment
;
The symmetry employed for this shelxl refinement is uniquely defined by the
following loop, which should always be used as a source of symmetry information
in preference to the above space-group names. They are only intended as
comments.
;
_shelx_estimated_absorpt_t_min 0.943
_shelx_estimated_absorpt_t_max 0.982

loop_
_space_group_symop_operation_xyz
'x, y, z'
'-x, y, -z+1/2'
'x+1/2, y+1/2, z'
'-x+1/2, y+1/2, -z+1/2'
'-x, -y, -z'
'x, -y, z-1/2'
'-x+1/2, -y+1/2, -z'
'x+1/2, -y+1/2, z-1/2'

loop_
_atom_site_type_symbol
_atom_site_label
_atom_site_fract_x
_atom_site_fract_y
_atom_site_fract_z
_atom_site_U_iso_or_equiv
_atom_site_adp_type
_atom_site_calc_flag
_atom_site_occupancy
Cl Cl1 0.5000 0.48000(3) 0.2500 0.03380(14) Uani d 1
Al Al1 0.5000 0.61653(4) 0.2500 0.02219(14) Uani d 1
N N1 0.41384(6) 0.62964(7) 0.10908(10) 0.0240(3) Uani d 1
N N2 0.51084(6) 0.68318(7) 0.13434(10) 0.0242(3) Uani d 1
C C1 0.44562(7) 0.67531(9) 0.06238(12) 0.0235(3) Uani d 1
C C2 0.41364(7) 0.71313(9) -0.05510(12) 0.0253(3) Uani d 1
C C3 0.42589(8) 0.67932(11) -0.14389(13) 0.0351(4) Uani d 1
H H3 0.4554 0.6330 -0.1295 0.042 Uiso calc 1
C C4 0.39503(9) 0.71323(12) -0.25332(14) 0.0419(4) Uani d 1
H H4 0.4030 0.6897 -0.3142 0.050 Uiso calc 1
C C5 0.35279(9) 0.78104(12) -0.27447(14) 0.0407(4) Uani d 1
H H5 0.3317 0.8041 -0.3498 0.049 Uiso calc 1
C C6 0.34115(9) 0.81544(11) -0.18641(15) 0.0411(4) Uani d 1
H H6 0.3125 0.8626 -0.2009 0.049 Uiso calc 1
C C7 0.37119(8) 0.78128(10) -0.07669(13) 0.0332(4) Uani d 1
H H7 0.3627 0.8046 -0.0163 0.040 Uiso calc 1
C C11 0.34714(7) 0.59362(9) 0.04118(12) 0.0255(3) Uani d 1
H H11 0.3193 0.6359 -0.0170 0.031 Uiso calc 1
C C12 0.35123(7) 0.51470(10) -0.02295(13) 0.0300(3) Uani d 1
H H12A 0.3716 0.5287 -0.0761 0.036 Uiso calc 1
H H12B 0.3805 0.4731 0.0332 0.036 Uiso calc 1
C C13 0.28158(8) 0.47686(10) -0.09147(14) 0.0345(4) Uani d 1
H H13A 0.2535 0.5165 -0.1521 0.041 Uiso calc 1
H H13B 0.2858 0.4249 -0.1296 0.041 Uiso calc 1
C C14 0.24766(9) 0.45747(11) -0.01311(17) 0.0430(4) Uani d 1
H H14A 0.2731 0.4131 0.0421 0.052 Uiso calc 1
H H14B 0.2017 0.4364 -0.0600 0.052 Uiso calc 1
C C15 0.24402(9) 0.53480(12) 0.05303(16) 0.0416(4) Uani d 1
H H15A 0.2251 0.5192 0.1077 0.050 Uiso calc 1
H H15B 0.2135 0.5762 -0.0016 0.050 Uiso calc 1
C C16 0.31316(8) 0.57422(11) 0.11943(14) 0.0341(4) Uani d 1
H H16A 0.3083 0.6265 0.1564 0.041 Uiso calc 1
H H16B 0.3418 0.5355 0.1810 0.041 Uiso calc 1
C C21 0.55462(7) 0.74495(9) 0.11687(12) 0.0254(3) Uani d 1
H H21 0.5263 0.7811 0.0502 0.030 Uiso calc 1
C C22 0.60763(8) 0.70273(10) 0.08836(14) 0.0325(3) Uani d 1
H H22A 0.5852 0.6718 0.0149 0.039 Uiso calc 1
H H22B 0.6329 0.6619 0.1495 0.039 Uiso calc 1
C C23 0.65675(9) 0.76595(12) 0.07778(15) 0.0412(4) Uani d 1
H H23A 0.6924 0.7357 0.0658 0.049 Uiso calc 1
H H23B 0.6326 0.8019 0.0097 0.049 Uiso calc 1
C C24 0.68864(9) 0.82035(12) 0.18457(16) 0.0443(4) Uani d 1
H H24A 0.7167 0.7853 0.2514 0.053 Uiso calc 1
H H24B 0.7180 0.8625 0.1730 0.053 Uiso calc 1
C C25 0.63515(9) 0.86403(11) 0.20905(16) 0.0398(4) Uani d 1
H H25A 0.6094 0.9025 0.1449 0.048 Uiso calc 1
H H25B 0.6568 0.8975 0.2804 0.048 Uiso calc 1
C C26 0.58753(8) 0.80053(10) 0.22304(13) 0.0316(3) Uani d 1
H H26A 0.5522 0.8304 0.2365 0.038 Uiso calc 1
H H26B 0.6128 0.7652 0.2913 0.038 Uiso calc 1

loop_
_atom_site_aniso_label
_atom_site_aniso_U_11
_atom_site_aniso_U_22
_atom_site_aniso_U_33
_atom_site_aniso_U_12
_atom_site_aniso_U_13
_atom_site_aniso_U_23
Cl1 0.0398(3) 0.0233(3) 0.0315(3) 0.000 0.0088(2) 0.000
Al1 0.0253(3) 0.0220(3) 0.0178(3) 0.000 0.0078(2) 0.000
N1 0.0254(6) 0.0251(6) 0.0188(6) -0.0020(5) 0.0069(5) -0.0015(5)
N2 0.0260(6) 0.0251(6) 0.0198(6) -0.0009(5) 0.0082(5) 0.0020(5)
C1 0.0282(7) 0.0212(7) 0.0203(7) 0.0021(6) 0.0096(6) -0.0031(5)
C2 0.0258(7) 0.0263(7) 0.0218(7) -0.0010(6) 0.0082(6) 0.0009(6)
C3 0.0413(9) 0.0360(9) 0.0278(8) 0.0093(7) 0.0146(7) 0.0015(7)
C4 0.0516(10) 0.0513(11) 0.0239(8) 0.0052(9) 0.0173(8) 0.0010(7)
C5 0.0434(10) 0.0484(11) 0.0256(8) 0.0041(8) 0.0102(7) 0.0121(7)
C6 0.0414(10) 0.0410(10) 0.0366(9) 0.0148(8) 0.0128(8) 0.0122(8)
C7 0.0374(9) 0.0350(9) 0.0276(8) 0.0077(7) 0.0141(7) 0.0026(7)
C11 0.0251(7) 0.0258(7) 0.0220(7) -0.0009(6) 0.0069(6) -0.0025(6)
C12 0.0284(8) 0.0315(8) 0.0278(8) -0.0007(6) 0.0100(6) -0.0075(6)
C13 0.0294(8) 0.0326(9) 0.0346(8) -0.0008(7) 0.0072(7) -0.0128(7)
C14 0.0360(9) 0.0384(10) 0.0539(11) -0.0121(8) 0.0187(8) -0.0145(8)
C15 0.0369(9) 0.0465(11) 0.0478(10) -0.0113(8) 0.0242(8) -0.0144(8)
C16 0.0360(9) 0.0373(9) 0.0319(8) -0.0083(7) 0.0174(7) -0.0098(7)
C21 0.0265(7) 0.0261(7) 0.0227(7) 0.0002(6) 0.0097(6) 0.0036(6)
C22 0.0385(9) 0.0341(9) 0.0306(8) 0.0032(7) 0.0202(7) 0.0022(7)
C23 0.0419(10) 0.0496(11) 0.0430(10) 0.0018(8) 0.0285(8) 0.0074(8)
C24 0.0344(9) 0.0551(12) 0.0463(10) -0.0106(8) 0.0200(8) 0.0049(9)
C25 0.0397(9) 0.0378(9) 0.0412(9) -0.0117(8) 0.0167(8) -0.0040(8)
C26 0.0321(8) 0.0330(8) 0.0330(8) -0.0045(7) 0.0170(7) -0.0048(7)

loop_
_atom_type_symbol
_atom_type_description
_atom_type_scat_dispersion_real
_atom_type_scat_dispersion_imag
_atom_type_scat_source
C C 0.0033 0.0016 'International Tables Vol C Tables 4.2.6.8 and 6.1.1.4'
H H 0.0000 0.0000 'International Tables Vol C Tables 4.2.6.8 and 6.1.1.4'
N N 0.0061 0.0033 'International Tables Vol C Tables 4.2.6.8 and 6.1.1.4'
Al Al 0.0645 0.0514 'International Tables Vol C Tables 4.2.6.8 and 6.1.1.4'
Cl Cl 0.1484 0.1585 'International Tables Vol C Tables 4.2.6.8 and 6.1.1.4'
O O 0.0106 0.0060 'International Tables Vol C Tables 4.2.6.8 and 6.1.1.4'

loop_
_geom_angle_atom_site_label_1
_geom_angle_atom_site_label_2
_geom_angle_atom_site_label_3
_geom_angle_site_symmetry_1
_geom_angle_site_symmetry_3
_geom_angle
_geom_angle_publ_flag
N2 Al1 N2 . 2_655 112.73(8) y
N2 Al1 N1 . . 68.04(5) y
N2 Al1 N1 2_655 . 104.92(5) y
N2 Al1 N1 . 2_655 104.92(5) ?
N2 Al1 N1 2_655 2_655 68.04(5) ?
N1 Al1 N1 . 2_655 167.92(8) y
N2 Al1 Cl1 . . 123.64(4) y
N2 Al1 Cl1 2_655 . 123.64(4) ?
N1 Al1 Cl1 . . 96.04(4) y
N1 Al1 Cl1 2_655 . 96.04(4) ?
N2 Al1 C1 . 2_655 112.83(5) ?
N2 Al1 C1 2_655 2_655 34.30(5) ?
N1 Al1 C1 . 2_655 138.45(5) ?
N1 Al1 C1 2_655 2_655 33.74(5) ?
Cl1 Al1 C1 . 2_655 113.30(4) ?
C1 N1 C11 . . 122.56(12) ?
C1 N1 Al1 . . 89.24(9) ?
C11 N1 Al1 . . 144.99(10) ?
C1 N2 C21 . . 122.66(12) ?
C1 N2 Al1 . . 91.67(9) ?
C21 N2 Al1 . . 143.16(9) ?
N1 C1 N2 . . 111.05(12) ?
N1 C1 C2 . . 124.84(13) ?
N2 C1 C2 . . 124.11(13) ?
C7 C2 C3 . . 119.63(14) ?
C7 C2 C1 . . 120.46(13) ?
C3 C2 C1 . . 119.91(13) ?
C4 C3 C2 . . 119.85(15) ?
C4 C3 H3 . . 120.1 ?
C2 C3 H3 . . 120.1 ?
C5 C4 C3 . . 120.34(16) ?
C5 C4 H4 . . 119.8 ?
C3 C4 H4 . . 119.8 ?
C6 C5 C4 . . 120.03(15) ?
C6 C5 H5 . . 120.0 ?
C4 C5 H5 . . 120.0 ?
C5 C6 C7 . . 120.09(16) ?
C5 C6 H6 . . 120.0 ?
C7 C6 H6 . . 120.0 ?
C2 C7 C6 . . 120.05(15) ?
C2 C7 H7 . . 120.0 ?
C6 C7 H7 . . 120.0 ?
N1 C11 C16 . . 109.79(12) ?
N1 C11 C12 . . 111.63(12) ?
C16 C11 C12 . . 110.28(13) ?
N1 C11 H11 . . 108.4 ?
C16 C11 H11 . . 108.4 ?
C12 C11 H11 . . 108.4 ?
C13 C12 C11 . . 111.11(12) ?
C13 C12 H12A . . 109.4 ?
C11 C12 H12A . . 109.4 ?
C13 C12 H12B . . 109.4 ?
C11 C12 H12B . . 109.4 ?
H12A C12 H12B . . 108.0 ?
C14 C13 C12 . . 110.88(13) ?
C14 C13 H13A . . 109.5 ?
C12 C13 H13A . . 109.5 ?
C14 C13 H13B . . 109.5 ?
C12 C13 H13B . . 109.5 ?
H13A C13 H13B . . 108.1 ?
C13 C14 C15 . . 111.23(14) ?
C13 C14 H14A . . 109.4 ?
C15 C14 H14A . . 109.4 ?
C13 C14 H14B . . 109.4 ?
C15 C14 H14B . . 109.4 ?
H14A C14 H14B . . 108.0 ?
C14 C15 C16 . . 111.64(14) ?
C14 C15 H15A . . 109.3 ?
C16 C15 H15A . . 109.3 ?
C14 C15 H15B . . 109.3 ?
C16 C15 H15B . . 109.3 ?
H15A C15 H15B . . 108.0 ?
C11 C16 C15 . . 111.78(13) ?
C11 C16 H16A . . 109.3 ?
C15 C16 H16A . . 109.3 ?
C11 C16 H16B . . 109.3 ?
C15 C16 H16B . . 109.3 ?
H16A C16 H16B . . 107.9 ?
N2 C21 C22 . . 111.15(12) ?
N2 C21 C26 . . 110.37(11) ?
C22 C21 C26 . . 110.72(12) ?
N2 C21 H21 . . 108.2 ?
C22 C21 H21 . . 108.2 ?
C26 C21 H21 . . 108.2 ?
C21 C22 C23 . . 111.88(13) ?
C21 C22 H22A . . 109.2 ?
C23 C22 H22A . . 109.2 ?
C21 C22 H22B . . 109.2 ?
C23 C22 H22B . . 109.2 ?
H22A C22 H22B . . 107.9 ?
C24 C23 C22 . . 111.69(13) ?
C24 C23 H23A . . 109.3 ?
C22 C23 H23A . . 109.3 ?
C24 C23 H23B . . 109.3 ?
C22 C23 H23B . . 109.3 ?
H23A C23 H23B . . 107.9 ?
C25 C24 C23 . . 110.63(14) ?
C25 C24 H24A . . 109.5 ?
C23 C24 H24A . . 109.5 ?
C25 C24 H24B . . 109.5 ?
C23 C24 H24B . . 109.5 ?
H24A C24 H24B . . 108.1 ?
C24 C25 C26 . . 110.66(14) ?
C24 C25 H25A . . 109.5 ?
C26 C25 H25A . . 109.5 ?
C24 C25 H25B . . 109.5 ?
C26 C25 H25B . . 109.5 ?
H25A C25 H25B . . 108.1 ?
C25 C26 C21 . . 111.72(13) ?
C25 C26 H26A . . 109.3 ?
C21 C26 H26A . . 109.3 ?
C25 C26 H26B . . 109.3 ?
C21 C26 H26B . . 109.3 ?
H26A C26 H26B . . 107.9 ?

loop_
_geom_bond_atom_site_label_1
_geom_bond_atom_site_label_2
_geom_bond_site_symmetry_2
_geom_bond_distance
_geom_bond_publ_flag
Cl1 Al1 . 2.1855(9) y
Al1 N2 . 1.9260(12) y
Al1 N2 2_655 1.9261(12) ?
Al1 N1 . 1.9952(12) y
Al1 N1 2_655 1.9953(12) ?
Al1 C1 2_655 2.3785(14) ?
N1 C1 . 1.3213(18) ?
N1 C11 . 1.4680(18) ?
N2 C1 . 1.3407(18) ?
N2 C21 . 1.4647(18) ?
C1 C2 . 1.4935(19) ?
C2 C7 . 1.386(2) ?
C2 C3 . 1.390(2) ?
C3 C4 . 1.384(2) ?
C3 H3 . 0.9500 ?
C4 C5 . 1.379(3) ?
C4 H4 . 0.9500 ?
C5 C6 . 1.378(2) ?
C5 H5 . 0.9500 ?
C6 C7 . 1.388(2) ?
C6 H6 . 0.9500 ?
C7 H7 . 0.9500 ?
C11 C16 . 1.521(2) ?
C11 C12 . 1.532(2) ?
C11 H11 . 1.0000 ?
C12 C13 . 1.530(2) ?
C12 H12A . 0.9900 ?
C12 H12B . 0.9900 ?
C13 C14 . 1.522(2) ?
C13 H13A . 0.9900 ?
C13 H13B . 0.9900 ?
C14 C15 . 1.523(2) ?
C14 H14A . 0.9900 ?
C14 H14B . 0.9900 ?
C15 C16 . 1.528(2) ?
C15 H15A . 0.9900 ?
C15 H15B . 0.9900 ?
C16 H16A . 0.9900 ?
C16 H16B . 0.9900 ?
C21 C22 . 1.524(2) ?
C21 C26 . 1.527(2) ?
C21 H21 . 1.0000 ?
C22 C23 . 1.530(2) ?
C22 H22A . 0.9900 ?
C22 H22B . 0.9900 ?
C23 C24 . 1.519(3) ?
C23 H23A . 0.9900 ?
C23 H23B . 0.9900 ?
C24 C25 . 1.515(2) ?
C24 H24A . 0.9900 ?
C24 H24B . 0.9900 ?
C25 C26 . 1.526(2) ?
C25 H25A . 0.9900 ?
C25 H25B . 0.9900 ?
C26 H26A . 0.9900 ?
C26 H26B . 0.9900 ?

loop_
_geom_torsion_atom_site_label_1
_geom_torsion_atom_site_label_2
_geom_torsion_atom_site_label_3
_geom_torsion_atom_site_label_4
_geom_torsion
C11 N1 C1 N2 -164.48(12)
Al1 N1 C1 N2 -0.02(11)
C11 N1 C1 C2 15.3(2)
Al1 N1 C1 C2 179.75(13)
C21 N2 C1 N1 -165.84(12)
Al1 N2 C1 N1 0.02(12)
C21 N2 C1 C2 14.4(2)
Al1 N2 C1 C2 -179.75(12)
N1 C1 C2 C7 73.0(2)
N2 C1 C2 C7 -107.29(17)
N1 C1 C2 C3 -106.33(18)
N2 C1 C2 C3 73.4(2)
C7 C2 C3 C4 -0.8(2)
C1 C2 C3 C4 178.53(15)
C2 C3 C4 C5 0.8(3)
C3 C4 C5 C6 0.0(3)
C4 C5 C6 C7 -0.8(3)
C3 C2 C7 C6 0.0(2)
C1 C2 C7 C6 -179.31(15)
C5 C6 C7 C2 0.8(3)
C1 N1 C11 C16 -158.54(13)
Al1 N1 C11 C16 49.3(2)
C1 N1 C11 C12 78.85(17)
Al1 N1 C11 C12 -73.3(2)
N1 C11 C12 C13 178.91(13)
C16 C11 C12 C13 56.57(17)
C11 C12 C13 C14 -56.96(18)
C12 C13 C14 C15 55.59(19)
C13 C14 C15 C16 -54.5(2)
N1 C11 C16 C15 -178.78(13)
C12 C11 C16 C15 -55.38(18)
C14 C15 C16 C11 54.7(2)
C1 N2 C21 C22 -112.74(15)
Al1 N2 C21 C22 91.30(18)
C1 N2 C21 C26 124.01(14)
Al1 N2 C21 C26 -31.9(2)
N2 C21 C22 C23 -176.17(12)
C26 C21 C22 C23 -53.12(17)
C21 C22 C23 C24 54.26(19)
C22 C23 C24 C25 -56.0(2)
C23 C24 C25 C26 57.18(19)
C24 C25 C26 C21 -57.18(19)
N2 C21 C26 C25 178.32(13)
C22 C21 C26 C25 54.82(17)

loop_
_platon_squeeze_void_nr
_platon_squeeze_void_average_x
_platon_squeeze_void_average_y
_platon_squeeze_void_average_z
_platon_squeeze_void_volume
_platon_squeeze_void_count_electrons
_platon_squeeze_void_content
1 0.000 0.000 0.000 12 1 ' '
2 0.500 0.000 0.008 327 51 ' '
3 0.750 0.250 0.000 16 0 ' '
4 1.000 0.500 -0.001 327 51 ' '
5 0.500 0.500 0.000 12 1 ' '
6 0.250 0.750 0.000 16 0 ' '
7 0.250 0.250 0.500 16 0 ' '
8 0.750 0.750 0.500 16 0 ' '
9 0.000 0.000 0.500 12 1 ' '
10 0.500 0.500 0.500 12 1 ' '
